data_4117937
loop_
_publ_author_name
'Chengfeng Zhu'
'Guozan Yuan'
'Xu Chen'
'Zhiwei Yang'
'Yong Cui'

_publ_contact_author 'Yong Cui'
_publ_contact_author_email yongcui@sjtu.edu.cn
_publ_contact_author_fax +86-21-54741297
_publ_contact_author_phone +86-21-54747687
_publ_section_title
;
 Chiral Nanoporous Metal-Metallosalen Frameworks for Hydrolytic Kinetic
 Resolution of Epoxides
;
_journal_name_full 'Journal of the American Chemical Society'
_journal_page_first 8058
_journal_page_last 8061
_journal_paper_doi 10.1021/ja302340b
_journal_volume 134
_journal_year 2012
_chemical_formula_sum 'C140 H176 Cd4 Co4 N12 O36'
_chemical_formula_weight 3288.25
_chemical_name_systematic
; 
 ? 
;
_space_group_IT_number 5
_symmetry_cell_setting monoclinic
_symmetry_space_group_name_Hall 'C 2y'
_symmetry_space_group_name_H-M 'C 1 2 1'
_atom_sites_solution_hydrogens geom
_atom_sites_solution_primary direct
_atom_sites_solution_secondary difmap
_audit_creation_method SHELXL-97
_cell_angle_alpha 90.00
_cell_angle_beta 102.623(5)
_cell_angle_gamma 90.00
_cell_formula_units_Z 4
_cell_length_a 14.2697(9)
_cell_length_b 40.363(3)
_cell_length_c 30.931(2)
_cell_measurement_reflns_used 15110
_cell_measurement_temperature 123(2)
_cell_measurement_theta_max 55
_cell_measurement_theta_min 2.19
_cell_volume 17385(2)
_computing_cell_refinement 'SAINT (Bruker, 1999)'
_computing_data_collection 'SMART (Bruker, 1997)'
_computing_data_reduction SAINT
_computing_molecular_graphics 'SHELXTL-PLUS (Sheldrick, 1990)'
_computing_publication_material SHELXL-97
_computing_structure_refinement 'SHELXL-97 (Sheldrick, 1997)'
_computing_structure_solution 'SHELXS-97 (Sheldrick, 1990)'
_diffrn_ambient_temperature 123(2)
_diffrn_measured_fraction_theta_full 0.951
_diffrn_measured_fraction_theta_max 0.951
_diffrn_radiation_monochromator graphite
_diffrn_radiation_source 'fine-focus sealed tube'
_diffrn_radiation_type CuK\a
_diffrn_radiation_wavelength 1.54178
_diffrn_reflns_av_R_equivalents 0.0671
_diffrn_reflns_av_sigmaI/netI 0.0955
_diffrn_reflns_limit_h_max 13
_diffrn_reflns_limit_h_min -14
_diffrn_reflns_limit_k_max 34
_diffrn_reflns_limit_k_min -42
_diffrn_reflns_limit_l_max 32
_diffrn_reflns_limit_l_min -32
_diffrn_reflns_number 27739
_diffrn_reflns_theta_full 55.00
_diffrn_reflns_theta_max 55.00
_diffrn_reflns_theta_min 2.19
_exptl_absorpt_coefficient_mu 7.301
_exptl_absorpt_correction_T_max 0.560
_exptl_absorpt_correction_T_min 0.500
_exptl_absorpt_correction_type multi-scan
_exptl_absorpt_process_details 'SADABS (Sheldrick, 1996)'
_exptl_crystal_colour Purple
_exptl_crystal_density_diffrn 1.256
_exptl_crystal_description Block
_exptl_crystal_F_000 6752
_exptl_crystal_size_max 0.10
_exptl_crystal_size_mid 0.10
_exptl_crystal_size_min 0.08?
_refine_diff_density_max 1.970
_refine_diff_density_min -1.753
_refine_diff_density_rms 0.238
_refine_ls_abs_structure_details 'Flack H D (1983), Acta Cryst. A39, 876-881'
_refine_ls_abs_structure_Flack 0.308(19)
_refine_ls_extinction_method none
_refine_ls_goodness_of_fit_ref 1.065
_refine_ls_hydrogen_treatment constr
_refine_ls_matrix_type full
_refine_ls_number_parameters 1347
_refine_ls_number_reflns 15110
_refine_ls_number_restraints 819
_refine_ls_restrained_S_all 1.069
_refine_ls_R_factor_all 0.1459
_refine_ls_R_factor_gt 0.1294
_refine_ls_shift/su_max 0.001
_refine_ls_shift/su_mean 0.000
_refine_ls_structure_factor_coef Fsqd
_refine_ls_weighting_details 'calc w=1/[\s^2^(Fo^2^)+(0.1426P)^2^+1208.3879P] where P=(Fo^2^+2Fc^2^)/3'
_refine_ls_weighting_scheme calc
_refine_ls_wR_factor_gt 0.3254
_refine_ls_wR_factor_ref 0.3375
_reflns_number_gt 12870
_reflns_number_total 15110
_reflns_threshold_expression >2sigma(I)
_cod_data_source_file ja302340b_si_002_2.cif
_cod_data_source_block '[Cd4(CoL)4(DMF)4(OAc)4]_2'
_cod_original_cell_volume 17384(2)
_cod_database_code 4117937

loop_
_symmetry_equiv_pos_as_xyz
'x, y, z'
'-x, y, -z'
'x+1/2, y+1/2, z'
'-x+1/2, y+1/2, -z'

loop_
_atom_site_label
_atom_site_type_symbol
_atom_site_fract_x
_atom_site_fract_y
_atom_site_fract_z
_atom_site_U_iso_or_equiv
_atom_site_adp_type
_atom_site_occupancy
_atom_site_symmetry_multiplicity
_atom_site_calc_flag
_atom_site_refinement_flags
Co1 Co -0.39944(15) 0.60493(5) 0.27734(6) 0.0501(6) Uani 1 1 d .
Co2 Co -0.17144(13) 0.35353(4) 0.22755(5) 0.0378(5) Uani 1 1 d .
Co3 Co -0.39776(10) 0.69814(4) -0.22249(5) 0.0303(5) Uani 1 1 d .
Co4 Co -0.66976(10) 0.44819(5) -0.27076(6) 0.0387(5) Uani 1 1 d .
Cd1 Cd -0.5000 0.54700(2) 0.0000 0.0246(2) Uani 1 2 d SU
Cd2 Cd -0.24711(3) 0.525493(16) 0.006588(16) 0.01496(14) Uani 1 1 d .
Cd3 Cd -0.5000 0.45968(3) 0.0000 0.0687(4) Uani 1 2 d S
Cd4 Cd 0.0000 0.33960(3) 0.5000 0.0792(5) Uani 1 2 d S
Cd5 Cd 0.24810(8) 0.27534(2) 0.50239(3) 0.0580(3) Uani 1 1 d .
Cd6 Cd 0.0000 0.25270(2) 0.5000 0.0288(3) Uani 1 2 d SU
N1 N -0.5014(5) 0.6207(2) 0.2961(2) 0.0437(15) Uani 1 1 d DU
N2 N -0.4857(4) 0.5882(2) 0.2302(2) 0.0388(15) Uani 1 1 d DU
N3 N -0.2923(4) 0.36517(18) 0.2028(2) 0.0187(13) Uani 1 1 d DU
N4 N -0.2284(5) 0.3401(2) 0.2722(2) 0.0260(14) Uani 1 1 d U
N5 N -0.4935(6) 0.7115(2) -0.2728(3) 0.0320(14) Uani 1 1 d U
N6 N -0.5065(4) 0.68452(16) -0.1984(2) 0.0451(15) Uani 1 1 d DU
N7 N -0.7212(5) 0.4672(3) -0.2269(2) 0.0623(16) Uani 1 1 d DU
N8 N -0.7941(6) 0.4290(3) -0.2962(2) 0.0747(16) Uani 1 1 d DU
O1 O -0.2825(4) 0.72272(16) 0.48023(19) 0.0269(9) Uani 1 1 d DU
O2 O -0.4400(4) 0.71915(18) 0.4566(2) 0.0352(13) Uani 1 1 d DU
O3 O -0.3063(5) 0.61872(19) 0.3277(2) 0.049(2) Uani 1 1 d D
O4 O -0.2939(4) 0.59286(17) 0.25296(18) 0.0332(13) Uani 1 1 d DU
O5 O -0.3589(4) 0.54382(18) 0.0525(2) 0.0305(13) Uani 1 1 d U
O6 O -0.2038(4) 0.5433(2) 0.0735(2) 0.051(2) Uani 1 1 d D
O7 O -0.3492(6) 0.4705(3) 0.0436(3) 0.0677(15) Uani 1 1 d U
O8 O -0.1856(6) 0.4750(2) 0.0354(3) 0.0510(14) Uani 1 1 d U
O9 O -0.1196(4) 0.36715(16) 0.18207(18) 0.0246(17) Uani 1 1 d .
O10 O -0.0419(5) 0.34092(19) 0.25894(17) 0.050(3) Uani 1 1 d D
O11 O 0.1873(6) 0.2865(2) 0.4392(2) 0.050(3) Uani 1 1 d .
O12 O 0.0426(7) 0.2959(3) 0.4571(3) 0.0686(15) Uani 1 1 d U
O13 O -0.1980(5) 0.7569(2) -0.4222(3) 0.0443(14) Uani 1 1 d U
O14 O -0.3534(6) 0.7603(3) -0.4439(3) 0.0826(16) Uani 1 1 d DU
O15 O -0.3001(6) 0.7099(2) -0.2467(2) 0.054 Uani 1 1 d D
O16 O -0.3142(4) 0.68516(17) -0.1730(2) 0.0289(13) Uani 1 1 d U
O17 O -0.4441(5) 0.5807(2) -0.0443(4) 0.081(3) Uani 1 1 d D
O18 O -0.2778(5) 0.5791(2) -0.0211(3) 0.0575(15) Uani 1 1 d DU
O19 O -0.4578(4) 0.50275(18) -0.04066(18) 0.0303(13) Uani 1 1 d DU
O20 O -0.3228(4) 0.5063(2) -0.0616(3) 0.0521(14) Uani 1 1 d DU
O21 O -0.5521(5) 0.45789(17) -0.24399(16) 0.0341(13) Uani 1 1 d DU
O22 O -0.6157(7) 0.4344(3) -0.3212(3) 0.067 Uani 1 1 d .
O23 O -0.7166(4) 0.33090(19) -0.4713(2) 0.0434(14) Uani 1 1 d DU
O24 O -0.8634(5) 0.3393(3) -0.4615(4) 0.0848(16) Uani 1 1 d DU
O25 O -0.5475(4) 0.4187(2) 0.0428(3) 0.0679(15) Uani 1 1 d DU
O26 O -0.1070(4) 0.53095(19) -0.01642(17) 0.0450(14) Uani 1 1 d DU
C1 C -0.3584(4) 0.71137(17) 0.4545(2) 0.0220(14) Uani 1 1 d DU
C2 C -0.3468(3) 0.68073(11) 0.42568(14) 0.0452(16) Uani 1 1 d GDU
C3 C -0.2566(3) 0.66789(15) 0.42542(19) 0.032(3) Uani 1 1 d G
H3A H -0.2032 0.6751 0.4462 0.039 Uiso 1 1 calc R
C4 C -0.2462(5) 0.64427(18) 0.3941(2) 0.0552(16) Uani 1 1 d GDU
C5 C -0.3260(6) 0.63351(17) 0.3630(2) 0.072(5) Uani 1 1 d GD
C6 C -0.4163(5) 0.64635(17) 0.36328(19) 0.0220(14) Uani 1 1 d GU
C7 C -0.4267(3) 0.66996(14) 0.39461(17) 0.0565(16) Uani 1 1 d GU
H7A H -0.4871 0.6786 0.3948 0.068 Uiso 1 1 calc R
C9 C -0.1581(13) 0.58746(15) 0.4018(6) 0.101 Uani 1 1 d D
H9A H -0.1907 0.5809 0.4244 0.152 Uiso 1 1 calc R
H9B H -0.0950 0.5778 0.4077 0.152 Uiso 1 1 calc R
H9C H -0.1937 0.5799 0.3735 0.152 Uiso 1 1 calc R
C8 C -0.1497(5) 0.62572(14) 0.4012(2) 0.066 Uani 1 1 d D
C10 C -0.1016(6) 0.6342(4) 0.3624(3) 0.079(5) Uani 1 1 d D
H10A H -0.0960 0.6578 0.3601 0.119 Uiso 1 1 calc R
H10B H -0.1400 0.6257 0.3352 0.119 Uiso 1 1 calc R
H10C H -0.0388 0.6244 0.3676 0.119 Uiso 1 1 calc R
C11 C -0.0739(8) 0.6355(4) 0.4430(3) 0.064 Uani 1 1 d D
H11A H -0.0679 0.6592 0.4445 0.097 Uiso 1 1 calc R
H11B H -0.0131 0.6258 0.4417 0.097 Uiso 1 1 calc R
H11C H -0.0937 0.6275 0.4689 0.097 Uiso 1 1 calc R
C12 C -0.4935(7) 0.6368(2) 0.3304(3) 0.040(3) Uani 1 1 d D
H12A H -0.5521 0.6441 0.3353 0.048 Uiso 1 1 calc R
C13 C -0.5926(4) 0.6123(3) 0.2674(3) 0.0411(15) Uani 1 1 d DU
H13A H -0.5956 0.6292 0.2444 0.049 Uiso 1 1 calc R
C14 C -0.6863(5) 0.6192(3) 0.2811(3) 0.0507(16) Uani 1 1 d DU
H14A H -0.6883 0.6421 0.2903 0.061 Uiso 1 1 calc R
H14B H -0.6919 0.6051 0.3058 0.061 Uiso 1 1 calc R
C15 C -0.7718(8) 0.6121(2) 0.2403(3) 0.109 Uani 1 1 d D
H15A H -0.8323 0.6124 0.2498 0.131 Uiso 1 1 calc R
H15B H -0.7740 0.6291 0.2180 0.131 Uiso 1 1 calc R
C16 C -0.7568(5) 0.5788(2) 0.2214(3) 0.0554(16) Uani 1 1 d DU
H16A H -0.8139 0.5727 0.1995 0.066 Uiso 1 1 calc R
H16B H -0.7475 0.5624 0.2449 0.066 Uiso 1 1 calc R
C17 C -0.6697(5) 0.5784(3) 0.1997(3) 0.0224(14) Uani 1 1 d DU
H17A H -0.6716 0.5969 0.1794 0.027 Uiso 1 1 calc R
H17B H -0.6660 0.5578 0.1840 0.027 Uiso 1 1 calc R
C18 C -0.5834(5) 0.5819(3) 0.2412(3) 0.0431(16) Uani 1 1 d DU
H18A H -0.5801 0.5623 0.2600 0.052 Uiso 1 1 calc R
C19 C -0.4729(7) 0.5765(3) 0.1927(2) 0.037(3) Uani 1 1 d D
H19A H -0.5260 0.5693 0.1717 0.044 Uiso 1 1 calc R
C20 C -0.3783(3) 0.57445(12) 0.18249(13) 0.0372(13) Uani 1 1 d G
C21 C -0.2939(3) 0.58132(18) 0.21324(14) 0.0372(13) Uani 1 1 d GD
C22 C -0.2058(3) 0.5778(2) 0.20155(19) 0.0372(13) Uani 1 1 d GD
C23 C -0.2020(3) 0.5674(2) 0.1591(2) 0.0372(13) Uani 1 1 d G
H23A H -0.1430 0.5650 0.1513 0.045 Uiso 1 1 calc R
C24 C -0.2865(4) 0.5605(2) 0.12837(18) 0.0372(13) Uani 1 1 d G
C25 C -0.3746(3) 0.56405(19) 0.14005(14) 0.0372(13) Uani 1 1 d G
H25A H -0.4311 0.5595 0.1195 0.045 Uiso 1 1 calc R
C26 C -0.1108(4) 0.58437(16) 0.23604(19) 0.0342(15) Uani 1 1 d DU
C27 C -0.1052(9) 0.5654(3) 0.2798(3) 0.0498(16) Uani 1 1 d DU
H27A H -0.0449 0.5700 0.2997 0.075 Uiso 1 1 calc R
H27B H -0.1103 0.5420 0.2738 0.075 Uiso 1 1 calc R
H27C H -0.1568 0.5723 0.2931 0.075 Uiso 1 1 calc R
C28 C -0.0249(5) 0.5761(3) 0.2152(3) 0.0396(15) Uani 1 1 d DU
H28A H 0.0338 0.5791 0.2369 0.059 Uiso 1 1 calc R
H28B H -0.0254 0.5905 0.1905 0.059 Uiso 1 1 calc R
H28C H -0.0296 0.5535 0.2053 0.059 Uiso 1 1 calc R
C29 C -0.0979(8) 0.62118(19) 0.2499(4) 0.0456(16) Uani 1 1 d DU
H29A H -0.0394 0.6238 0.2719 0.068 Uiso 1 1 calc R
H29B H -0.1512 0.6282 0.2620 0.068 Uiso 1 1 calc R
H29C H -0.0951 0.6345 0.2245 0.068 Uiso 1 1 calc R
C30 C -0.2813(5) 0.5506(3) 0.0830(4) 0.054 Uani 1 1 d D
C31 C -0.2653(12) 0.4574(3) 0.0459(4) 0.088 Uani 1 1 d D
C32 C -0.2260(4) 0.43121(13) 0.08241(17) 0.0442(16) Uani 1 1 d GDU
C33 C -0.2836(4) 0.41974(17) 0.1101(2) 0.065(4) Uani 1 1 d G
H33A H -0.3460 0.4276 0.1069 0.078 Uiso 1 1 calc R
C34 C -0.2479(6) 0.3965(2) 0.1427(2) 0.0528(16) Uani 1 1 d GU
C35 C -0.1546(7) 0.3847(2) 0.1476(3) 0.058(2) Uani 1 1 d G
C36 C -0.0971(5) 0.3962(2) 0.1199(3) 0.058(2) Uani 1 1 d GD
C37 C -0.1328(4) 0.41943(17) 0.0873(2) 0.058(2) Uani 1 1 d G
H37A H -0.0942 0.4271 0.0687 0.070 Uiso 1 1 calc R
C38 C -0.0073(4) 0.37674(15) 0.1149(2) 0.035(3) Uani 1 1 d D
C39 C 0.0668(7) 0.3890(3) 0.1558(3) 0.0438(16) Uani 1 1 d DU
H39A H 0.0454 0.3834 0.1822 0.066 Uiso 1 1 calc R
H39B H 0.0735 0.4126 0.1541 0.066 Uiso 1 1 calc R
H39C H 0.1277 0.3787 0.1565 0.066 Uiso 1 1 calc R
C40 C -0.0208(11) 0.3389(2) 0.1109(5) 0.0728(17) Uani 1 1 d DU
H40A H -0.0480 0.3310 0.1348 0.109 Uiso 1 1 calc R
H40B H 0.0404 0.3285 0.1124 0.109 Uiso 1 1 calc R
H40C H -0.0630 0.3337 0.0831 0.109 Uiso 1 1 calc R
C41 C 0.0362(6) 0.3869(3) 0.0761(2) 0.0366(15) Uani 1 1 d DU
H41A H 0.0494 0.4102 0.0777 0.055 Uiso 1 1 calc R
H41B H -0.0082 0.3819 0.0488 0.055 Uiso 1 1 calc R
H41C H 0.0949 0.3749 0.0774 0.055 Uiso 1 1 calc R
C42 C -0.3127(6) 0.3862(3) 0.1674(3) 0.026(3) Uani 1 1 d .
H42A H -0.3752 0.3941 0.1591 0.031 Uiso 1 1 calc R
C43 C -0.3702(6) 0.3512(3) 0.2223(3) 0.0565(16) Uani 1 1 d DU
H43A H -0.3753 0.3283 0.2119 0.068 Uiso 1 1 calc R
C44 C -0.4627(5) 0.3620(2) 0.2126(3) 0.0272(15) Uani 1 1 d DU
H44A H -0.4880 0.3597 0.1810 0.033 Uiso 1 1 calc R
H44B H -0.4636 0.3854 0.2199 0.033 Uiso 1 1 calc R
C45 C -0.5290(5) 0.3434(2) 0.2372(2) 0.0330(15) Uani 1 1 d DU
H45A H -0.5327 0.3202 0.2287 0.040 Uiso 1 1 calc R
H45B H -0.5932 0.3527 0.2294 0.040 Uiso 1 1 calc R
C46 C -0.4894(5) 0.3464(4) 0.2875(3) 0.0644(16) Uani 1 1 d DU
H46A H -0.4931 0.3692 0.2971 0.077 Uiso 1 1 calc R
H46B H -0.5253 0.3324 0.3036 0.077 Uiso 1 1 calc R
C47 C -0.3853(5) 0.3351(3) 0.2950(4) 0.0488(16) Uani 1 1 d DU
H47A H -0.3555 0.3391 0.3259 0.059 Uiso 1 1 calc R
H47B H -0.3855 0.3113 0.2905 0.059 Uiso 1 1 calc R
C48 C -0.3316(9) 0.3478(4) 0.2717(4) 0.061 Uani 1 1 d .
H48A H -0.3279 0.3710 0.2815 0.073 Uiso 1 1 calc R
C49 C -0.1746(8) 0.3268(3) 0.3127(4) 0.047(4) Uani 1 1 d .
H49A H -0.2102 0.3196 0.3327 0.057 Uiso 1 1 calc R
C50 C -0.0761(3) 0.32328(12) 0.32601(12) 0.0405(9) Uani 1 1 d GU
C51 C -0.0135(3) 0.32897(16) 0.29814(13) 0.0405(9) Uani 1 1 d GDU
C52 C 0.0845(3) 0.3240(2) 0.31348(18) 0.0405(9) Uani 1 1 d GDU
C53 C 0.1199(3) 0.3133(2) 0.3567(2) 0.047(4) Uani 1 1 d G
H53A H 0.1855 0.3100 0.3670 0.056 Uiso 1 1 calc R
C54 C 0.0573(4) 0.3076(2) 0.38457(16) 0.035(3) Uani 1 1 d G
C55 C -0.0408(3) 0.31261(17) 0.36923(13) 0.0149(14) Uani 1 1 d GU
H55A H -0.0827 0.3088 0.3879 0.018 Uiso 1 1 calc R
C56 C 0.1533(4) 0.32824(16) 0.2811(2) 0.0388(10) Uani 1 1 d DU
C57 C 0.1613(11) 0.3639(2) 0.2647(5) 0.079 Uani 1 1 d D
H57A H 0.2060 0.3645 0.2456 0.119 Uiso 1 1 calc R
H57B H 0.1833 0.3782 0.2897 0.119 Uiso 1 1 calc R
H57C H 0.0994 0.3712 0.2487 0.119 Uiso 1 1 calc R
C58 C 0.1156(9) 0.3117(3) 0.2352(3) 0.0598(16) Uani 1 1 d DU
H58A H 0.1607 0.3154 0.2168 0.090 Uiso 1 1 calc R
H58B H 0.0548 0.3213 0.2214 0.090 Uiso 1 1 calc R
H58C H 0.1079 0.2884 0.2391 0.090 Uiso 1 1 calc R
C59 C 0.2517(7) 0.3120(4) 0.3007(6) 0.097 Uani 1 1 d D
H59A H 0.2941 0.3155 0.2809 0.145 Uiso 1 1 calc R
H59B H 0.2432 0.2887 0.3044 0.145 Uiso 1 1 calc R
H59C H 0.2790 0.3219 0.3289 0.145 Uiso 1 1 calc R
C60 C 0.0924(8) 0.2994(3) 0.4274(4) 0.046 Uani 1 1 d .
C61 C -0.2800(5) 0.7551(2) -0.41684(19) 0.0129(14) Uani 1 1 d DU
C62 C -0.2905(3) 0.74415(12) -0.37177(11) 0.0376(15) Uani 1 1 d GDU
C63 C -0.2053(3) 0.73879(17) -0.34082(14) 0.034(3) Uani 1 1 d G
H63A H -0.1467 0.7427 -0.3484 0.041 Uiso 1 1 calc R
C64 C -0.2078(4) 0.7276(2) -0.29859(14) 0.0397(15) Uani 1 1 d GDU
C65 C -0.2955(5) 0.7217(2) -0.28731(14) 0.0344(15) Uani 1 1 d GDU
C66 C -0.3806(4) 0.7271(2) -0.31826(17) 0.023(3) Uani 1 1 d G
C67 C -0.3782(3) 0.73831(17) -0.36049(15) 0.0515(16) Uani 1 1 d GU
H67A H -0.4351 0.7419 -0.3812 0.062 Uiso 1 1 calc R
C68 C -0.1121(4) 0.72483(16) -0.2650(2) 0.0448(16) Uani 1 1 d DU
C69 C -0.0229(6) 0.7378(3) -0.2802(4) 0.0578(16) Uani 1 1 d DU
H69A H -0.0206 0.7282 -0.3084 0.087 Uiso 1 1 calc R
H69B H 0.0340 0.7318 -0.2588 0.087 Uiso 1 1 calc R
H69C H -0.0265 0.7615 -0.2830 0.087 Uiso 1 1 calc R
C70 C -0.0979(10) 0.68697(19) -0.2580(5) 0.0613(16) Uani 1 1 d DU
H70A H -0.0999 0.6764 -0.2860 0.092 Uiso 1 1 calc R
H70B H -0.1482 0.6782 -0.2452 0.092 Uiso 1 1 calc R
H70C H -0.0369 0.6828 -0.2385 0.092 Uiso 1 1 calc R
C75 C -0.7643(5) 0.7062(3) -0.2914(2) 0.0493(16) Uani 1 1 d DU
H75A H -0.8149 0.7205 -0.3074 0.059 Uiso 1 1 calc R
H75B H -0.7731 0.6841 -0.3038 0.059 Uiso 1 1 calc R
C71 C -0.1060(11) 0.7421(3) -0.2193(3) 0.072(5) Uani 1 1 d D
H71A H -0.1598 0.7354 -0.2073 0.107 Uiso 1 1 calc R
H71B H -0.1071 0.7657 -0.2231 0.107 Uiso 1 1 calc R
H71C H -0.0475 0.7357 -0.1992 0.107 Uiso 1 1 calc R
C72 C -0.4726(8) 0.7230(3) -0.3089(4) 0.0457(16) Uani 1 1 d U
H72A H -0.5244 0.7292 -0.3313 0.055 Uiso 1 1 calc R
C73 C -0.5924(6) 0.7033(3) -0.26834(17) 0.0240(15) Uani 1 1 d DU
H73A H -0.6023 0.6804 -0.2788 0.029 Uiso 1 1 calc R
C74 C -0.6649(6) 0.7199(4) -0.2927(6) 0.0935(17) Uani 1 1 d DU
H74A H -0.6579 0.7199 -0.3232 0.112 Uiso 1 1 calc R
H74B H -0.6613 0.7427 -0.2827 0.112 Uiso 1 1 calc R
C76 C -0.7628(11) 0.7059(5) -0.2427(3) 0.0823(17) Uani 1 1 d DU
H76A H -0.8221 0.6959 -0.2387 0.099 Uiso 1 1 calc R
H76B H -0.7625 0.7287 -0.2327 0.099 Uiso 1 1 calc R
C77 C -0.6795(7) 0.6879(3) -0.2128(3) 0.0354(15) Uani 1 1 d U
H77A H -0.6828 0.6906 -0.1820 0.042 Uiso 1 1 calc R
H77B H -0.6824 0.6644 -0.2197 0.042 Uiso 1 1 calc R
C78 C -0.5941(5) 0.7015(3) -0.22007(19) 0.0658(16) Uani 1 1 d DU
H78A H -0.5899 0.7242 -0.2087 0.079 Uiso 1 1 calc R
C79 C -0.5048(6) 0.66543(19) -0.1673(2) 0.0402(15) Uani 1 1 d DU
H79A H -0.5629 0.6596 -0.1605 0.048 Uiso 1 1 calc R
C80 C -0.4125(3) 0.65065(11) -0.13918(14) 0.061(4) Uani 1 1 d GD
C81 C -0.3225(3) 0.66419(14) -0.13813(17) 0.0227(10) Uani 1 1 d GU
C82 C -0.2442(3) 0.65467(19) -0.1053(2) 0.0227(10) Uani 1 1 d GDU
C83 C -0.2559(4) 0.6316(2) -0.0735(2) 0.0494(16) Uani 1 1 d GU
H83A H -0.2035 0.6253 -0.0515 0.059 Uiso 1 1 calc R
C84 C -0.3459(5) 0.61809(19) -0.0746(2) 0.0496(16) Uani 1 1 d GDU
C85 C -0.4243(4) 0.62760(14) -0.10739(18) 0.0394(15) Uani 1 1 d GU
H85A H -0.4845 0.6185 -0.1081 0.047 Uiso 1 1 calc R
C86 C -0.1438(4) 0.67098(16) -0.10087(17) 0.0369(15) Uani 1 1 d DU
C87 C -0.1597(10) 0.7091(2) -0.0999(5) 0.0663(12) Uani 1 1 d DU
H87A H -0.0991 0.7203 -0.0966 0.099 Uiso 1 1 calc R
H87B H -0.1880 0.7147 -0.0753 0.099 Uiso 1 1 calc R
H87C H -0.2018 0.7160 -0.1270 0.099 Uiso 1 1 calc R
C88 C -0.0977(6) 0.6613(3) -0.1390(2) 0.0565(16) Uani 1 1 d DU
H88A H -0.0362 0.6719 -0.1353 0.085 Uiso 1 1 calc R
H88B H -0.1382 0.6682 -0.1665 0.085 Uiso 1 1 calc R
H88C H -0.0895 0.6377 -0.1392 0.085 Uiso 1 1 calc R
C89 C -0.0737(8) 0.6616(3) -0.0580(3) 0.0565(16) Uani 1 1 d DU
H89A H -0.0139 0.6729 -0.0565 0.085 Uiso 1 1 calc R
H89B H -0.0632 0.6381 -0.0574 0.085 Uiso 1 1 calc R
H89C H -0.1000 0.6679 -0.0332 0.085 Uiso 1 1 calc R
C91 C -0.4075(4) 0.5041(2) -0.06858(18) 0.0197(14) Uani 1 1 d DU
C90 C -0.3560(4) 0.59168(19) -0.0404(3) 0.0349(15) Uani 1 1 d DU
C92 C -0.4470(3) 0.49237(13) -0.11748(11) 0.0348(15) Uani 1 1 d GDU
C93 C -0.5451(3) 0.48734(18) -0.13256(14) 0.182(10) Uani 1 1 d G
H93A H -0.5868 0.4914 -0.1139 0.218 Uiso 1 1 calc R
C94 C -0.5808(4) 0.4762(2) -0.17553(16) 0.0271(15) Uani 1 1 d GDU
C95 C -0.5185(5) 0.4701(2) -0.20342(14) 0.0317(15) Uani 1 1 d GDU
C96 C -0.4204(4) 0.4751(2) -0.18834(14) 0.045(4) Uani 1 1 d GD
C97 C -0.3847(3) 0.48627(18) -0.14537(14) 0.0493(16) Uani 1 1 d GU
H97A H -0.3191 0.4896 -0.1353 0.059 Uiso 1 1 calc R
C99 C -0.2410(5) 0.4764(3) -0.1948(3) 0.0328(15) Uani 1 1 d DU
H99A H -0.1998 0.4702 -0.2142 0.049 Uiso 1 1 calc R
H99B H -0.2210 0.4652 -0.1670 0.049 Uiso 1 1 calc R
H99C H -0.2375 0.4999 -0.1900 0.049 Uiso 1 1 calc R
C98 C -0.3457(4) 0.46654(17) -0.2162(2) 0.071 Uani 1 1 d D
C100 C -0.3494(7) 0.42897(17) -0.2254(3) 0.0248(14) Uani 1 1 d DU
H10D H -0.4139 0.4227 -0.2393 0.037 Uiso 1 1 calc R
H10E H -0.3295 0.4172 -0.1980 0.037 Uiso 1 1 calc R
H10F H -0.3072 0.4237 -0.2447 0.037 Uiso 1 1 calc R
C101 C -0.3651(9) 0.4854(3) -0.2602(3) 0.053 Uani 1 1 d D
H10G H -0.4291 0.4808 -0.2764 0.079 Uiso 1 1 calc R
H10H H -0.3199 0.4785 -0.2773 0.079 Uiso 1 1 calc R
H10I H -0.3583 0.5088 -0.2545 0.079 Uiso 1 1 calc R
C102 C -0.6849(5) 0.4721(3) -0.1885(3) 0.044 Uani 1 1 d D
H10J H -0.7224 0.4732 -0.1675 0.053 Uiso 1 1 calc R
C104 C -0.8849(5) 0.4746(3) -0.2034(3) 0.0311(15) Uani 1 1 d DU
H10K H -0.8735 0.4589 -0.1792 0.037 Uiso 1 1 calc R
H10L H -0.8676 0.4967 -0.1918 0.037 Uiso 1 1 calc R
C106 C -1.0263(6) 0.4430(2) -0.2562(2) 0.0497(10) Uani 1 1 d DU
H10M H -1.0944 0.4458 -0.2686 0.060 Uiso 1 1 calc R
H10N H -1.0194 0.4242 -0.2361 0.060 Uiso 1 1 calc R
C107 C -0.9778(7) 0.4340(4) -0.2942(3) 0.0660(16) Uani 1 1 d DU
H10O H -0.9925 0.4500 -0.3181 0.079 Uiso 1 1 calc R
H10P H -0.9964 0.4120 -0.3058 0.079 Uiso 1 1 calc R
C109 C -0.8247(6) 0.4145(3) -0.3307(2) 0.0594(16) Uani 1 1 d DU
H10Q H -0.8902 0.4105 -0.3402 0.071 Uiso 1 1 calc R
C103 C -0.8270(5) 0.4649(4) -0.2399(4) 0.054(4) Uani 1 1 d D
H10R H -0.8429 0.4832 -0.2610 0.065 Uiso 1 1 calc R
C105 C -0.9905(6) 0.4735(2) -0.2295(4) 0.0791(17) Uani 1 1 d DU
H10S H -1.0310 0.4768 -0.2084 0.095 Uiso 1 1 calc R
H10U H -1.0007 0.4922 -0.2495 0.095 Uiso 1 1 calc R
C108 C -0.8615(6) 0.4353(3) -0.2684(3) 0.0443(16) Uani 1 1 d DU
H10T H -0.8532 0.4166 -0.2477 0.053 Uiso 1 1 calc R
C110 C -0.7534(3) 0.40237(11) -0.35903(12) 0.0240(14) Uani 1 1 d GDU
C111 C -0.6618(3) 0.41538(13) -0.35529(16) 0.0310(15) Uani 1 1 d GU
C112 C -0.6068(3) 0.40607(18) -0.3852(2) 0.0286(15) Uani 1 1 d GDU
C113 C -0.6434(5) 0.3837(2) -0.4189(2) 0.029(3) Uani 1 1 d G
H11D H -0.6065 0.3775 -0.4389 0.034 Uiso 1 1 calc R
C114 C -0.7350(5) 0.37073(17) -0.42264(18) 0.039(2) Uani 1 1 d G
C115 C -0.7900(3) 0.38004(13) -0.39271(15) 0.039(2) Uani 1 1 d G
H11E H -0.8513 0.3713 -0.3952 0.047 Uiso 1 1 calc R
C117 C -0.4355(8) 0.4165(4) -0.3476(3) 0.0717(17) Uani 1 1 d DU
H11F H -0.3739 0.4236 -0.3519 0.108 Uiso 1 1 calc R
H11G H -0.4336 0.3932 -0.3413 0.108 Uiso 1 1 calc R
H11H H -0.4509 0.4285 -0.3233 0.108 Uiso 1 1 calc R
C116 C -0.5124(5) 0.42343(18) -0.3899(2) 0.096 Uani 1 1 d D
C118 C -0.4837(8) 0.4185(4) -0.4348(3) 0.0594(16) Uani 1 1 d DU
H11I H -0.4240 0.4296 -0.4343 0.089 Uiso 1 1 calc R
H11J H -0.5327 0.4276 -0.4581 0.089 Uiso 1 1 calc R
H11K H -0.4767 0.3953 -0.4400 0.089 Uiso 1 1 calc R
C119 C -0.5187(9) 0.46136(19) -0.3854(4) 0.050 Uani 1 1 d D
H11L H -0.4586 0.4712 -0.3875 0.074 Uiso 1 1 calc R
H11M H -0.5325 0.4667 -0.3572 0.074 Uiso 1 1 calc R
H11N H -0.5689 0.4698 -0.4086 0.074 Uiso 1 1 calc R
C120 C -0.7735(5) 0.3425(3) -0.4512(3) 0.0609(16) Uani 1 1 d DU
N9 N -0.6883(4) 0.39165(17) 0.0503(2) 0.7242(18) Uani 1 1 d DU
C121 C -0.6265(4) 0.4058(2) 0.0251(2) 0.291 Uani 1 1 d D
H12B H -0.6452 0.4054 -0.0057 0.349 Uiso 1 1 calc R
C122 C -0.6894(9) 0.4051(3) 0.0922(2) 0.329 Uani 1 1 d D
H12C H -0.6513 0.4249 0.0967 0.494 Uiso 1 1 calc R
H12D H -0.6634 0.3893 0.1149 0.494 Uiso 1 1 calc R
H12E H -0.7543 0.4103 0.0937 0.494 Uiso 1 1 calc R
C123 C -0.7476(6) 0.36424(18) 0.0336(3) 0.155(8) Uani 1 1 d D
H12F H -0.7843 0.3578 0.0548 0.232 Uiso 1 1 calc R
H12G H -0.7082 0.3460 0.0284 0.232 Uiso 1 1 calc R
H12H H -0.7904 0.3704 0.0063 0.232 Uiso 1 1 calc R
N10 N -0.0498(4) 0.50686(17) -0.07424(18) 0.1242(12) Uani 1 1 d DU
C124 C -0.0600(6) 0.5358(2) -0.0448(2) 0.1143(12) Uani 1 1 d DU
H12I H -0.0322 0.5562 -0.0479 0.137 Uiso 1 1 calc R
C125 C -0.0889(6) 0.4781(2) -0.0511(3) 0.0413(16) Uani 1 1 d DU
H12J H -0.1085 0.4862 -0.0253 0.062 Uiso 1 1 calc R
H12K H -0.0397 0.4617 -0.0426 0.062 Uiso 1 1 calc R
H12L H -0.1430 0.4684 -0.0711 0.062 Uiso 1 1 calc R
C126 C -0.0074(7) 0.5209(4) -0.1110(2) 0.225 Uani 1 1 d D
H12M H 0.0029 0.5442 -0.1065 0.338 Uiso 1 1 calc R
H12N H -0.0509 0.5171 -0.1389 0.338 Uiso 1 1 calc R
H12O H 0.0527 0.5101 -0.1109 0.338 Uiso 1 1 calc R
N11 N 0.4565(4) 0.26956(13) 0.42085(15) 0.0278(14) Uani 1 1 d DU
O27 O 0.3858(5) 0.2705(2) 0.4822(2) 0.0744(16) Uani 1 1 d DU
C127 C 0.4168(5) 0.28599(18) 0.45261(19) 0.070 Uani 1 1 d D
H12P H 0.4131 0.3090 0.4519 0.084 Uiso 1 1 calc R
C128 C 0.4674(10) 0.23471(14) 0.4249(4) 0.174 Uani 1 1 d D
H12Q H 0.4427 0.2272 0.4497 0.262 Uiso 1 1 calc R
H12R H 0.5343 0.2291 0.4295 0.262 Uiso 1 1 calc R
H12S H 0.4327 0.2243 0.3983 0.262 Uiso 1 1 calc R
C129 C 0.4880(7) 0.2894(2) 0.3882(2) 0.159 Uani 1 1 d D
H12T H 0.4758 0.3123 0.3930 0.238 Uiso 1 1 calc R
H12U H 0.4536 0.2830 0.3592 0.238 Uiso 1 1 calc R
H12V H 0.5556 0.2861 0.3906 0.238 Uiso 1 1 calc R
C132 C -0.6601(5) 0.5298(2) 0.6357(2) 0.110(6) Uiso 1 1 d D
C130 C -0.1274(5) 0.4169(2) 0.5165(2) 0.218 Uiso 1 1 d D
C131 C -0.0837(8) 0.3994(3) 0.5583(2) 0.156 Uiso 1 1 d D
C133 C -0.5804(7) 0.5465(4) 0.6182(3) 0.137(9) Uiso 1 1 d D
O28 O -0.2043 0.4303 0.5158 0.184 Uiso 1 1 d D
O29 O -0.1059 0.4211 0.4807 0.251 Uiso 1 1 d D
O30 O -0.6589(7) 0.5266(4) 0.67528(18) 0.136(5) Uiso 1 1 d D
O31 O -0.7337(5) 0.5184(3) 0.6134(3) 0.202 Uiso 1 1 d D
C135 C -0.3943(7) 0.6782(4) 0.0193(4) 0.206(15) Uiso 1 1 d D
C134 C -0.3276(5) 0.6667(2) 0.0625(2) 0.231 Uiso 1 1 d D
O32 O -0.3430(7) 0.6739(4) 0.0993(3) 0.267(14) Uiso 1 1 d D
O33 O -0.2601(5) 0.6502(3) 0.0551(3) 0.215 Uiso 1 1 d D
C136 C -0.2195(5) 0.2836(2) 0.0905(2) 0.154(10) Uiso 1 1 d D
C137 C -0.3007(4) 0.3016(3) 0.1058(3) 0.081(5) Uiso 1 1 d D
O34 O -0.2270(8) 0.2805(4) 0.0513(2) 0.161 Uiso 1 1 d D
O35 O -0.1554(6) 0.2738(3) 0.1195(4) 0.161(7) Uiso 1 1 d D
N12 N -0.2323(5) 0.65301(18) 0.5887(2) 0.147(8) Uiso 1 1 d D
C138 C -0.1847(7) 0.6334(2) 0.6277(3) 0.150(10) Uiso 1 1 d D
C139 C -0.1743(5) 0.6722(2) 0.5690(3) 0.082(5) Uiso 1 1 d D
C140 C -0.3368(4) 0.6475(3) 0.5783(3) 0.157 Uiso 1 1 d D
O36 O -0.3771(8) 0.6592(3) 0.5424(3) 0.100(4) Uiso 1 1 d D

loop_
_atom_site_aniso_label
_atom_site_aniso_U_11
_atom_site_aniso_U_22
_atom_site_aniso_U_33
_atom_site_aniso_U_23
_atom_site_aniso_U_13
_atom_site_aniso_U_12
Co1 0.0611(11) 0.0414(12) 0.0434(10) -0.0102(9) 0.0020(9) -0.0003(10)
Co2 0.0666(10) 0.0275(9) 0.0178(7) 0.0177(7) 0.0057(7) -0.0038(8)
Co3 0.0188(7) 0.0383(10) 0.0317(8) 0.0142(8) 0.0007(6) -0.0030(7)
Co4 0.0104(7) 0.0522(12) 0.0557(10) 0.0012(9) 0.0123(6) -0.0029(7)
Cd1 0.0068(3) 0.0294(5) 0.0390(5) 0.000 0.0082(3) 0.000
Cd2 0.0044(2) 0.0362(3) 0.0047(2) 0.0042(3) 0.00193(16) 0.0049(3)
Cd3 0.0579(5) 0.0415(7) 0.1280(9) 0.000 0.0669(5) 0.000
Cd4 0.1582(10) 0.0142(6) 0.0906(7) 0.000 0.0824(6) 0.000
Cd5 0.0999(6) 0.0305(5) 0.0425(4) -0.0052(4) 0.0135(4) -0.0048(5)
Cd6 0.0588(6) 0.0189(5) 0.0054(4) 0.000 0.0001(4) 0.000
N1 0.043(2) 0.045(2) 0.044(2) 0.001(2) 0.0112(18) -0.0033(19)
N2 0.038(2) 0.040(2) 0.039(2) -0.0020(19) 0.0115(18) -0.0001(19)
N3 0.017(2) 0.020(2) 0.022(2) 0.0047(18) 0.0091(16) -0.0011(17)
N4 0.024(2) 0.026(2) 0.027(2) -0.0023(18) 0.0036(17) 0.0030(18)
N5 0.028(2) 0.034(2) 0.034(2) 0.0009(19) 0.0071(17) 0.0004(19)
N6 0.044(2) 0.045(2) 0.045(2) 0.005(2) 0.0075(18) 0.0021(19)
N7 0.062(2) 0.063(3) 0.061(2) -0.002(2) 0.0139(19) 0.001(2)
N8 0.075(2) 0.074(3) 0.075(3) -0.002(2) 0.0156(19) 0.001(2)
O1 0.0274(14) 0.0262(15) 0.0264(14) -0.0023(12) 0.0043(11) -0.0011(12)
O2 0.035(2) 0.036(2) 0.034(2) -0.0041(18) 0.0065(16) 0.0008(18)
O3 0.032(3) 0.044(5) 0.076(5) -0.009(4) 0.021(3) 0.008(3)
O4 0.029(2) 0.034(2) 0.037(2) 0.0001(18) 0.0084(16) 0.0014(17)
O5 0.029(2) 0.034(2) 0.028(2) -0.0004(18) 0.0051(16) -0.0033(17)
O6 0.041(3) 0.096(6) 0.018(3) 0.011(4) 0.014(3) 0.035(4)
O7 0.070(2) 0.069(2) 0.067(2) 0.003(2) 0.0201(18) 0.004(2)
O8 0.051(2) 0.052(2) 0.052(2) 0.0059(19) 0.0142(17) 0.0027(19)
O9 0.030(3) 0.034(4) 0.014(3) 0.013(3) 0.014(2) 0.009(3)
O10 0.032(4) 0.058(5) 0.059(4) 0.020(4) 0.007(3) -0.009(4)
O11 0.068(5) 0.046(5) 0.030(4) 0.006(4) -0.005(4) 0.021(4)
O12 0.070(2) 0.070(2) 0.066(2) 0.002(2) 0.0159(18) -0.005(2)
O13 0.041(2) 0.045(2) 0.047(2) 0.0061(19) 0.0090(17) -0.0007(18)
O14 0.083(2) 0.084(3) 0.083(2) -0.001(2) 0.0212(19) -0.002(2)
O15 0.054 0.054 0.054 0.000 0.012 0.000
O16 0.030(2) 0.027(2) 0.026(2) 0.0043(18) -0.0016(16) -0.0020(17)
O17 0.066(6) 0.044(5) 0.110(7) 0.055(5) -0.029(5) -0.016(4)
O18 0.058(2) 0.056(2) 0.057(2) 0.0066(19) 0.0088(18) 0.0003(19)
O19 0.031(2) 0.030(2) 0.032(2) -0.0004(18) 0.0126(16) 0.0030(17)
O20 0.054(2) 0.053(2) 0.050(2) -0.0020(19) 0.0158(17) 0.0014(19)
O21 0.036(2) 0.036(2) 0.031(2) -0.0001(18) 0.0115(16) 0.0027(18)
O22 0.067 0.067 0.067 0.000 0.015 0.000
O23 0.045(2) 0.039(2) 0.043(2) -0.0107(19) 0.0038(17) -0.0010(18)
O24 0.087(2) 0.086(3) 0.083(2) -0.003(2) 0.0223(19) -0.002(2)
O25 0.073(2) 0.065(2) 0.069(2) 0.002(2) 0.0231(18) -0.002(2)
O26 0.047(2) 0.046(2) 0.047(2) 0.0003(19) 0.0216(16) -0.0007(18)
C1 0.021(2) 0.023(2) 0.022(2) -0.0007(19) 0.0049(17) 0.0037(19)
C2 0.044(2) 0.043(2) 0.048(2) -0.003(2) 0.0087(19) 0.001(2)
C3 0.022(5) 0.015(5) 0.057(6) -0.022(5) 0.003(4) -0.005(4)
C4 0.053(2) 0.055(3) 0.056(3) -0.001(2) 0.0096(19) 0.000(2)
C5 0.120(11) 0.024(7) 0.068(8) -0.016(7) 0.013(8) 0.002(7)
C6 0.020(2) 0.026(2) 0.023(2) -0.0002(19) 0.0101(17) 0.0008(19)
C7 0.056(2) 0.056(3) 0.057(3) -0.001(2) 0.0105(19) 0.001(2)
C9 0.101 0.101 0.101 0.000 0.022 0.000
C8 0.066 0.066 0.066 0.000 0.015 0.000
C10 0.019(5) 0.113(10) 0.094(8) -0.075(7) -0.015(6) 0.022(6)
C11 0.064 0.064 0.064 0.000 0.014 0.000
C12 0.022(5) 0.047(7) 0.041(6) -0.021(5) -0.011(5) -0.010(5)
C13 0.041(2) 0.039(2) 0.042(2) -0.003(2) 0.0056(19) 0.001(2)
C14 0.048(2) 0.050(3) 0.053(2) -0.001(2) 0.0102(19) 0.003(2)
C15 0.109 0.109 0.109 0.000 0.024 0.000
C16 0.055(2) 0.056(3) 0.056(3) -0.003(2) 0.0135(19) 0.000(2)
C17 0.024(2) 0.022(2) 0.020(2) -0.0041(19) 0.0036(17) 0.0005(19)
C18 0.042(2) 0.042(2) 0.045(2) -0.001(2) 0.0076(19) 0.000(2)
C19 0.034(5) 0.043(6) 0.028(5) -0.006(5) -0.007(4) 0.011(5)
C20 0.036(2) 0.041(3) 0.031(2) -0.009(2) -0.0004(16) 0.000(2)
C21 0.036(2) 0.041(3) 0.031(2) -0.009(2) -0.0004(16) 0.000(2)
C22 0.036(2) 0.041(3) 0.031(2) -0.009(2) -0.0004(16) 0.000(2)
C23 0.036(2) 0.041(3) 0.031(2) -0.009(2) -0.0004(16) 0.000(2)
C24 0.036(2) 0.041(3) 0.031(2) -0.009(2) -0.0004(16) 0.000(2)
C25 0.036(2) 0.041(3) 0.031(2) -0.009(2) -0.0004(16) 0.000(2)
C26 0.035(2) 0.034(2) 0.034(2) -0.002(2) 0.0059(18) 0.0001(19)
C27 0.050(2) 0.051(3) 0.048(2) -0.001(2) 0.0104(19) -0.001(2)
C28 0.040(2) 0.040(2) 0.038(2) 0.000(2) 0.0071(18) -0.002(2)
C29 0.045(2) 0.046(2) 0.044(2) 0.001(2) 0.0048(19) -0.005(2)
C30 0.054 0.054 0.054 0.000 0.012 0.000
C31 0.088 0.088 0.088 0.000 0.019 0.000
C32 0.046(2) 0.045(2) 0.042(2) 0.000(2) 0.0095(19) 0.001(2)
C33 0.054(6) 0.063(8) 0.085(8) -0.002(7) 0.031(5) 0.038(6)
C34 0.053(2) 0.053(3) 0.052(3) 0.000(2) 0.0121(19) 0.001(2)
C35 0.073(4) 0.049(5) 0.054(4) 0.002(4) 0.016(3) -0.005(4)
C36 0.073(4) 0.049(5) 0.054(4) 0.002(4) 0.016(3) -0.005(4)
C37 0.073(4) 0.049(5) 0.054(4) 0.002(4) 0.016(3) -0.005(4)
C38 0.041(5) 0.015(5) 0.060(5) 0.019(4) 0.037(4) 0.009(4)
C39 0.043(2) 0.044(2) 0.045(2) 0.000(2) 0.0108(19) -0.002(2)
C40 0.074(3) 0.073(3) 0.072(3) 0.001(2) 0.0194(19) 0.000(2)
C41 0.035(2) 0.040(2) 0.037(2) 0.002(2) 0.0114(18) 0.001(2)
C42 0.021(4) 0.036(6) 0.019(4) 0.006(4) 0.003(4) -0.007(4)
C43 0.057(2) 0.054(3) 0.058(3) -0.002(2) 0.0107(19) 0.000(2)
C44 0.025(2) 0.030(2) 0.029(2) 0.0020(19) 0.0099(18) 0.0001(19)
C45 0.031(2) 0.034(2) 0.033(2) 0.004(2) 0.0043(18) -0.0015(19)
C46 0.065(2) 0.066(3) 0.064(3) 0.001(2) 0.0165(19) 0.000(2)
C47 0.050(2) 0.049(3) 0.046(2) 0.001(2) 0.0080(19) 0.000(2)
C48 0.061 0.061 0.061 0.000 0.013 0.000
C49 0.056(6) 0.049(7) 0.040(5) 0.019(5) 0.016(5) -0.003(6)
C50 0.0406(14) 0.0400(14) 0.0405(14) 0.0025(11) 0.0079(11) -0.0018(11)
C51 0.0406(14) 0.0400(14) 0.0405(14) 0.0025(11) 0.0079(11) -0.0018(11)
C52 0.0406(14) 0.0400(14) 0.0405(14) 0.0025(11) 0.0079(11) -0.0018(11)
C53 0.034(6) 0.046(7) 0.053(6) 0.033(6) -0.009(5) -0.002(5)
C54 0.039(5) 0.059(7) 0.012(4) 0.000(5) 0.015(4) 0.003(5)
C55 0.017(2) 0.016(2) 0.014(2) 0.0021(18) 0.0061(17) 0.0008(18)
C56 0.0382(15) 0.0384(16) 0.0402(16) 0.0001(13) 0.0092(12) 0.0004(12)
C57 0.079 0.079 0.079 0.000 0.017 0.000
C58 0.061(2) 0.059(3) 0.060(3) 0.002(2) 0.0155(19) 0.000(2)
C59 0.097 0.097 0.097 0.000 0.021 0.000
C60 0.046 0.046 0.046 0.000 0.010 0.000
C61 0.008(2) 0.016(2) 0.014(2) -0.0005(18) -0.0007(17) 0.0025(18)
C62 0.036(2) 0.038(2) 0.039(2) 0.001(2) 0.0101(18) 0.000(2)
C63 0.019(5) 0.048(6) 0.029(5) -0.021(5) -0.009(4) 0.011(5)
C64 0.043(2) 0.039(2) 0.038(2) 0.003(2) 0.0101(18) -0.001(2)
C65 0.035(2) 0.034(2) 0.034(2) 0.000(2) 0.0056(18) 0.004(2)
C66 0.021(4) 0.031(5) 0.023(4) 0.006(4) 0.016(3) -0.003(4)
C67 0.051(2) 0.050(3) 0.053(2) 0.000(2) 0.0088(19) 0.001(2)
C68 0.045(2) 0.044(2) 0.044(2) 0.004(2) 0.0062(19) 0.002(2)
C69 0.057(2) 0.056(3) 0.059(3) 0.001(2) 0.0114(19) 0.000(2)
C70 0.061(2) 0.060(3) 0.063(3) 0.002(2) 0.0137(19) 0.000(2)
C75 0.049(2) 0.050(3) 0.049(2) 0.001(2) 0.0119(19) 0.001(2)
C71 0.123(10) 0.045(8) 0.053(7) 0.017(6) 0.033(7) -0.012(8)
C72 0.045(2) 0.045(3) 0.046(2) -0.001(2) 0.0071(19) 0.003(2)
C73 0.025(2) 0.023(2) 0.022(2) 0.0011(19) 0.0005(18) 0.0009(19)
C74 0.093(3) 0.094(3) 0.094(3) 0.001(2) 0.021(2) 0.003(2)
C76 0.082(3) 0.082(3) 0.082(3) 0.002(2) 0.018(2) 0.000(2)
C77 0.036(2) 0.037(2) 0.034(2) 0.002(2) 0.0083(18) -0.002(2)
C78 0.066(2) 0.064(3) 0.067(3) -0.001(2) 0.0141(19) -0.001(2)
C79 0.040(2) 0.042(2) 0.039(2) 0.002(2) 0.0095(18) -0.001(2)
C80 0.090(9) 0.036(7) 0.055(7) 0.027(6) 0.009(7) 0.008(7)
C81 0.0238(16) 0.0227(17) 0.0212(16) 0.0017(13) 0.0036(12) 0.0004(13)
C82 0.0238(16) 0.0227(17) 0.0212(16) 0.0017(13) 0.0036(12) 0.0004(13)
C83 0.051(2) 0.049(3) 0.047(2) 0.001(2) 0.0089(19) 0.001(2)
C84 0.050(2) 0.048(3) 0.051(2) 0.002(2) 0.0095(19) 0.001(2)
C85 0.040(2) 0.037(2) 0.041(2) -0.001(2) 0.0086(18) 0.000(2)
C86 0.039(2) 0.037(2) 0.034(2) 0.004(2) 0.0040(18) -0.002(2)
C87 0.0666(18) 0.0650(19) 0.0664(19) 0.0013(15) 0.0127(14) -0.0016(15)
C88 0.056(2) 0.057(3) 0.057(3) 0.002(2) 0.0112(19) -0.002(2)
C89 0.055(2) 0.056(3) 0.056(3) 0.004(2) 0.0076(19) -0.003(2)
C91 0.022(2) 0.020(2) 0.019(2) 0.0004(19) 0.0071(17) -0.0028(19)
C90 0.034(2) 0.035(2) 0.035(2) 0.003(2) 0.0080(18) -0.003(2)
C92 0.035(2) 0.034(2) 0.035(2) -0.003(2) 0.0089(18) 0.001(2)
C93 0.179(13) 0.046(11) 0.38(3) 0.025(14) 0.193(12) 0.006(10)
C94 0.026(2) 0.027(2) 0.028(2) -0.0017(19) 0.0056(18) 0.0037(19)
C95 0.033(2) 0.030(2) 0.033(2) -0.005(2) 0.0087(18) 0.0000(19)
C96 0.054(6) 0.050(7) 0.033(5) 0.000(5) 0.011(5) 0.015(6)
C97 0.050(2) 0.049(3) 0.049(2) 0.000(2) 0.0106(19) -0.001(2)
C99 0.030(2) 0.035(2) 0.034(2) -0.003(2) 0.0080(18) 0.0032(19)
C98 0.071 0.071 0.071 0.000 0.016 0.000
C100 0.028(2) 0.024(2) 0.022(2) 0.0002(19) 0.0066(18) 0.0024(19)
C101 0.053 0.053 0.053 0.000 0.012 0.000
C102 0.044 0.044 0.044 0.000 0.010 0.000
C104 0.031(2) 0.032(2) 0.030(2) -0.0010(19) 0.0075(18) 0.0019(19)
C106 0.0495(15) 0.0497(16) 0.0505(16) -0.0014(13) 0.0126(12) 0.0006(13)
C107 0.064(2) 0.066(3) 0.066(3) 0.000(2) 0.0126(19) 0.000(2)
C109 0.060(2) 0.058(3) 0.060(3) -0.001(2) 0.0120(19) 0.001(2)
C103 0.021(5) 0.102(10) 0.039(6) -0.030(6) 0.009(4) -0.025(6)
C105 0.077(3) 0.080(3) 0.080(3) -0.001(2) 0.018(2) 0.000(2)
C108 0.045(2) 0.044(2) 0.044(2) -0.003(2) 0.0087(19) 0.003(2)
C110 0.025(2) 0.025(2) 0.023(2) -0.0022(19) 0.0087(17) 0.0032(19)
C111 0.029(2) 0.031(2) 0.033(2) -0.001(2) 0.0078(18) -0.0023(19)
C112 0.029(2) 0.030(2) 0.027(2) -0.0045(19) 0.0066(18) 0.0045(19)
C113 0.028(5) 0.024(5) 0.034(5) 0.009(4) 0.007(4) 0.011(4)
C114 0.080(4) 0.012(4) 0.032(3) -0.002(3) 0.025(3) 0.015(3)
C115 0.080(4) 0.012(4) 0.032(3) -0.002(3) 0.025(3) 0.015(3)
C117 0.073(3) 0.072(3) 0.071(3) 0.001(2) 0.0163(19) 0.002(2)
C116 0.096 0.096 0.096 0.000 0.021 0.000
C118 0.060(2) 0.060(3) 0.058(3) -0.001(2) 0.0131(19) -0.002(2)
C119 0.050 0.050 0.050 0.000 0.011 0.000
C120 0.063(2) 0.062(3) 0.058(3) 0.000(2) 0.0154(19) -0.001(2)
N9 0.724(3) 0.724(3) 0.724(3) 0.000(2) 0.158(2) 0.000(2)
C121 0.291 0.291 0.291 0.000 0.064 0.000
C122 0.329 0.329 0.329 0.000 0.072 0.000
C123 0.110(8) 0.152(19) 0.248(15) -0.020(14) 0.139(7) -0.050(10)
N10 0.1242(18) 0.1254(19) 0.1235(19) -0.0004(15) 0.0280(14) 0.0003(15)
C124 0.1141(18) 0.1145(19) 0.1140(19) 0.0009(15) 0.0243(14) -0.0004(15)
C125 0.043(2) 0.039(2) 0.041(2) -0.002(2) 0.0081(19) 0.000(2)
C126 0.225 0.225 0.225 0.000 0.049 0.000
N11 0.031(2) 0.028(2) 0.025(2) 0.0059(18) 0.0098(17) -0.0033(18)
O27 0.074(2) 0.074(2) 0.076(2) 0.003(2) 0.0172(19) 0.000(2)
C127 0.070 0.070 0.070 0.000 0.015 0.000
C128 0.174 0.174 0.174 0.000 0.038 0.000
C129 0.159 0.159 0.159 0.000 0.035 0.000

loop_
_atom_type_symbol
_atom_type_description
_atom_type_scat_dispersion_real
_atom_type_scat_dispersion_imag
_atom_type_scat_source
C C 0.0181 0.0091 'International Tables Vol C Tables 4.2.6.8 and 6.1.1.4'
H H 0.0000 0.0000 'International Tables Vol C Tables 4.2.6.8 and 6.1.1.4'
N N 0.0311 0.0180 'International Tables Vol C Tables 4.2.6.8 and 6.1.1.4'
O O 0.0492 0.0322 'International Tables Vol C Tables 4.2.6.8 and 6.1.1.4'
Co Co -2.3653 3.6143 'International Tables Vol C Tables 4.2.6.8 and 6.1.1.4'
Cd Cd 0.1185 4.6533 'International Tables Vol C Tables 4.2.6.8 and 6.1.1.4'

loop_
_geom_angle_atom_site_label_1
_geom_angle_atom_site_label_2
_geom_angle_atom_site_label_3
_geom_angle
_geom_angle_site_symmetry_1
_geom_angle_site_symmetry_3
N1 Co1 N2 86.4(3) . .
N1 Co1 O4 173.0(4) . .
N2 Co1 O4 92.4(3) . .
N1 Co1 O3 95.9(3) . .
N2 Co1 O3 175.2(4) . .
O4 Co1 O3 85.8(3) . .
N3 Co2 O9 96.2(3) . .
N3 Co2 N4 81.7(3) . .
O9 Co2 N4 177.8(3) . .
N3 Co2 O10 175.7(3) . .
O9 Co2 O10 87.9(3) . .
N4 Co2 O10 94.3(3) . .
O15 Co3 O16 90.1(3) . .
O15 Co3 N5 93.9(3) . .
O16 Co3 N5 176.0(4) . .
O15 Co3 N6 177.7(3) . .
O16 Co3 N6 91.6(3) . .
N5 Co3 N6 84.5(3) . .
O21 Co4 N7 93.1(3) . .
O21 Co4 N8 169.1(4) . .
N7 Co4 N8 89.3(3) . .
O21 Co4 O22 86.4(3) . .
N7 Co4 O22 171.8(5) . .
N8 Co4 O22 92.7(4) . .
O17 Cd1 O17 103.6(5) 2_455 .
O17 Cd1 O5 88.6(3) 2_455 .
O17 Cd1 O5 95.4(3) . .
O17 Cd1 O5 95.4(3) 2_455 2_455
O17 Cd1 O5 88.6(3) . 2_455
O5 Cd1 O5 173.6(4) . 2_455
O17 Cd1 O19 168.0(3) 2_455 .
O17 Cd1 O19 88.1(3) . .
O5 Cd1 O19 92.8(2) . .
O5 Cd1 O19 82.3(2) 2_455 .
O17 Cd1 O19 88.1(3) 2_455 2_455
O17 Cd1 O19 168.0(3) . 2_455
O5 Cd1 O19 82.3(2) . 2_455
O5 Cd1 O19 92.8(2) 2_455 2_455
O19 Cd1 O19 80.3(3) . 2_455
O6 Cd2 O26 100.4(2) . .
O6 Cd2 O20 168.7(2) . .
O26 Cd2 O20 90.8(2) . .
O6 Cd2 O8 85.4(3) . .
O26 Cd2 O8 85.5(3) . .
O20 Cd2 O8 96.8(3) . .
O6 Cd2 O18 92.0(3) . .
O26 Cd2 O18 84.4(3) . .
O20 Cd2 O18 87.9(3) . .
O8 Cd2 O18 168.9(3) . .
O6 Cd2 O5 55.4(2) . .
O26 Cd2 O5 150.8(2) . .
O20 Cd2 O5 113.5(2) . .
O8 Cd2 O5 106.3(3) . .
O18 Cd2 O5 80.8(3) . .
O6 Cd2 C30 26.5(2) . .
O26 Cd2 C30 125.1(2) . .
O20 Cd2 C30 142.4(2) . .
O8 Cd2 C30 96.8(3) . .
O18 Cd2 C30 85.3(4) . .
O5 Cd2 C30 29.0(2) . .
O19 Cd3 O19 81.9(3) 2_455 .
O19 Cd3 O25 94.8(3) 2_455 .
O19 Cd3 O25 176.5(3) . .
O19 Cd3 O25 176.5(3) 2_455 2_455
O19 Cd3 O25 94.8(3) . 2_455
O25 Cd3 O25 88.6(4) . 2_455
O19 Cd3 O7 81.9(3) 2_455 .
O19 Cd3 O7 81.7(3) . .
O25 Cd3 O7 98.8(3) . .
O25 Cd3 O7 96.8(3) 2_455 .
O19 Cd3 O7 81.7(3) 2_455 2_455
O19 Cd3 O7 81.9(3) . 2_455
O25 Cd3 O7 96.8(3) . 2_455
O25 Cd3 O7 98.8(3) 2_455 2_455
O7 Cd3 O7 158.2(5) . 2_455
O24 Cd4 O24 179.3(7) 1_656 2_455
O24 Cd4 O12 89.6(4) 1_656 .
O24 Cd4 O12 89.9(4) 2_455 .
O24 Cd4 O12 89.9(4) 1_656 2_556
O24 Cd4 O12 89.6(4) 2_455 2_556
O12 Cd4 O12 83.5(5) . 2_556
O11 Cd5 O27 88.1(3) . .
O11 Cd5 O1 84.3(3) . 3_545
O27 Cd5 O1 87.4(3) . 3_545
O11 Cd5 O23 97.7(3) . 1_656
O27 Cd5 O23 92.6(3) . 1_656
O1 Cd5 O23 177.9(2) 3_545 1_656
O11 Cd5 O13 172.0(3) . 3_546
O27 Cd5 O13 97.5(3) . 3_546
O1 Cd5 O13 90.1(3) 3_545 3_546
O23 Cd5 O13 87.8(3) 1_656 3_546
O11 Cd5 O14 120.7(3) . 3_546
O27 Cd5 O14 148.2(3) . 3_546
O1 Cd5 O14 82.6(3) 3_545 3_546
O23 Cd5 O14 96.4(3) 1_656 3_546
O13 Cd5 O14 52.5(3) 3_546 3_546
O11 Cd5 C61 146.7(3) . 3_546
O27 Cd5 C61 123.4(2) . 3_546
O1 Cd5 C61 86.5(2) 3_545 3_546
O23 Cd5 C61 91.7(2) 1_656 3_546
O13 Cd5 C61 26.4(2) 3_546 3_546
O14 Cd5 C61 26.1(2) 3_546 3_546
O2 Cd6 O2 104.3(4) 3_545 4_446
O2 Cd6 O12 168.9(3) 3_545 2_556
O2 Cd6 O12 86.0(3) 4_446 2_556
O2 Cd6 O12 86.0(3) 3_545 .
O2 Cd6 O12 168.9(3) 4_446 .
O12 Cd6 O12 84.2(5) 2_556 .
O2 Cd6 O14 97.1(3) 3_545 3_546
O2 Cd6 O14 91.8(3) 4_446 3_546
O12 Cd6 O14 78.0(3) 2_556 3_546
O12 Cd6 O14 91.2(3) . 3_546
O2 Cd6 O14 91.8(3) 3_545 4_445
O2 Cd6 O14 97.1(3) 4_446 4_445
O12 Cd6 O14 91.2(3) 2_556 4_445
O12 Cd6 O14 78.0(3) . 4_445
O14 Cd6 O14 165.5(6) 3_546 4_445
C12 N1 C13 123.6(8) . .
C12 N1 Co1 122.6(7) . .
C13 N1 Co1 113.8(6) . .
C19 N2 C18 116.8(8) . .
C19 N2 Co1 130.3(6) . .
C18 N2 Co1 111.9(5) . .
C42 N3 C43 120.8(7) . .
C42 N3 Co2 121.5(6) . .
C43 N3 Co2 117.7(5) . .
C49 N4 C48 115.2(9) . .
C49 N4 Co2 122.2(7) . .
C48 N4 Co2 121.8(7) . .
C72 N5 C73 124.0(8) . .
C72 N5 Co3 122.8(7) . .
C73 N5 Co3 112.7(6) . .
C79 N6 C78 121.7(7) . .
C79 N6 Co3 126.7(5) . .
C78 N6 Co3 111.6(5) . .
C102 N7 C103 118.3(8) . .
C102 N7 Co4 129.7(7) . .
C103 N7 Co4 108.7(7) . .
C109 N8 C108 116.8(8) . .
C109 N8 Co4 132.2(7) . .
C108 N8 Co4 110.9(6) . .
C1 O1 Cd5 127.6(5) . 3_455
C1 O2 Cd6 133.8(5) . 3_455
C5 O3 Co1 124.8(6) . .
C21 O4 Co1 128.9(4) . .
C30 O5 Cd1 164.7(8) . .
C30 O5 Cd2 85.8(6) . .
Cd1 O5 Cd2 100.8(2) . .
C30 O6 Cd2 103.0(6) . .
C31 O7 Cd3 133.0(8) . .
C31 O8 Cd2 105.6(6) . .
C35 O9 Co2 131.3(6) . .
C51 O10 Co2 129.4(5) . .
C60 O11 Cd5 121.0(7) . .
C60 O12 Cd6 137.3(9) . .
C60 O12 Cd4 124.7(9) . .
Cd6 O12 Cd4 96.2(4) . .
C61 O13 Cd5 92.1(5) . 3_454
C61 O14 Cd6 162.8(9) . 3_454
C61 O14 Cd5 87.8(6) . 3_454
Cd6 O14 Cd5 95.1(3) 3_454 3_454
C65 O15 Co3 133.0(6) . .
C81 O16 Co3 132.9(5) . .
C90 O17 Cd1 128.4(7) . .
C90 O18 Cd2 128.9(6) . .
C91 O19 Cd3 132.5(6) . .
C91 O19 Cd1 126.7(6) . .
Cd3 O19 Cd1 98.9(2) . .
C91 O20 Cd2 116.7(6) . .
C95 O21 Co4 129.7(5) . .
C111 O22 Co4 124.8(7) . .
C120 O23 Cd5 114.7(7) . 1_454
C120 O24 Cd4 159.0(10) . 1_454
C121 O25 Cd3 113.3(6) . .
C124 O26 Cd2 153.1(5) . .
O2 C1 O1 124.1(7) . .
O2 C1 C2 117.2(6) . .
O1 C1 C2 117.4(5) . .
C3 C2 C7 120.0 . .
C3 C2 C1 121.0(3) . .
C7 C2 C1 118.1(3) . .
C4 C3 C2 120.0 . .
C3 C4 C5 120.0 . .
C3 C4 C8 117.5(5) . .
C5 C4 C8 121.3(5) . .
O3 C5 C4 114.8(6) . .
O3 C5 C6 122.4(6) . .
C4 C5 C6 120.0 . .
C12 C6 C7 121.0(6) . .
C12 C6 C5 118.9(6) . .
C7 C6 C5 120.0 . .
C6 C7 C2 120.0 . .
C4 C8 C11 115.8(7) . .
C4 C8 C10 108.4(6) . .
C11 C8 C10 104.2(7) . .
C4 C8 C9 114.7(9) . .
C11 C8 C9 106.7(9) . .
C10 C8 C9 106.2(10) . .
N1 C12 C6 133.8(10) . .
N1 C13 C18 110.5(7) . .
N1 C13 C14 121.3(8) . .
C18 C13 C14 119.4(8) . .
C13 C14 C15 108.7(8) . .
C16 C15 C14 108.8(8) . .
C15 C16 C17 112.1(8) . .
C16 C17 C18 101.8(6) . .
C13 C18 N2 100.3(7) . .
C13 C18 C17 111.7(8) . .
N2 C18 C17 115.0(7) . .
N2 C19 C20 122.1(7) . .
C21 C20 C25 120.0 . .
C21 C20 C19 123.2(4) . .
C25 C20 C19 116.8(4) . .
O4 C21 C22 117.7(4) . .
O4 C21 C20 122.2(4) . .
C22 C21 C20 120.0 . .
C23 C22 C21 120.0 . .
C23 C22 C26 119.5(4) . .
C21 C22 C26 120.5(4) . .
C22 C23 C24 120.0 . .
C25 C24 C23 120.0 . .
C25 C24 C30 120.7(4) . .
C23 C24 C30 119.3(4) . .
C24 C25 C20 120.0 . .
C28 C26 C27 111.4(7) . .
C28 C26 C29 105.5(7) . .
C27 C26 C29 104.7(7) . .
C28 C26 C22 109.3(5) . .
C27 C26 C22 112.8(6) . .
C29 C26 C22 112.8(6) . .
O6 C30 O5 115.7(10) . .
O6 C30 C24 121.5(7) . .
O5 C30 C24 121.9(7) . .
O6 C30 Cd2 50.5(5) . .
O5 C30 Cd2 65.2(5) . .
C24 C30 Cd2 170.3(7) . .
O7 C31 O8 123.6(10) . .
O7 C31 C32 119.8(11) . .
O8 C31 C32 108.8(10) . .
C33 C32 C37 120.0 . .
C33 C32 C31 120.3(7) . .
C37 C32 C31 119.7(7) . .
C32 C33 C34 120.0 . .
C42 C34 C33 114.8(6) . .
C42 C34 C35 125.2(6) . .
C33 C34 C35 120.0 . .
O9 C35 C36 121.3(7) . .
O9 C35 C34 117.9(7) . .
C36 C35 C34 120.0 . .
C35 C36 C37 120.0 . .
C35 C36 C38 120.6(5) . .
C37 C36 C38 116.9(5) . .
C36 C37 C32 120.0 . .
C41 C38 C36 115.7(6) . .
C41 C38 C40 105.6(8) . .
C36 C38 C40 114.9(8) . .
C41 C38 C39 103.6(6) . .
C36 C38 C39 101.0(6) . .
C40 C38 C39 115.8(8) . .
N3 C42 C34 125.3(8) . .
C44 C43 N3 124.5(9) . .
C44 C43 C48 111.9(9) . .
N3 C43 C48 107.7(8) . .
C43 C44 C45 114.1(8) . .
C44 C45 C46 109.4(7) . .
C47 C46 C45 105.2(8) . .
C48 C47 C46 118.7(11) . .
C47 C48 N4 128.5(12) . .
C47 C48 C43 118.6(11) . .
N4 C48 C43 99.8(10) . .
C50 C49 N4 128.2(10) . .
C49 C50 C51 123.2(5) . .
C49 C50 C55 116.8(5) . .
C51 C50 C55 120.0 . .
O10 C51 C50 122.3(4) . .
O10 C51 C52 117.6(4) . .
C50 C51 C52 120.0 . .
C53 C52 C51 120.0 . .
C53 C52 C56 120.4(4) . .
C51 C52 C56 119.5(4) . .
C54 C53 C52 120.0 . .
C60 C54 C53 119.9(6) . .
C60 C54 C55 120.0(6) . .
C53 C54 C55 120.0 . .
C54 C55 C50 120.0 . .
C57 C56 C59 113.5(9) . .
C57 C56 C58 97.9(8) . .
C59 C56 C58 106.3(9) . .
C57 C56 C52 114.6(8) . .
C59 C56 C52 110.3(8) . .
C58 C56 C52 113.5(7) . .
O12 C60 C54 125.7(10) . .
O12 C60 O11 115.0(10) . .
C54 C60 O11 118.0(10) . .
O14 C61 O13 127.5(8) . .
O14 C61 C62 116.5(7) . .
O13 C61 C62 115.9(6) . .
O14 C61 Cd5 66.1(6) . 3_454
O13 C61 Cd5 61.4(4) . 3_454
C62 C61 Cd5 177.4(4) . 3_454
C63 C62 C67 120.0 . .
C63 C62 C61 115.8(3) . .
C67 C62 C61 124.1(3) . .
C62 C63 C64 120.0 . .
C65 C64 C63 120.0 . .
C65 C64 C68 122.4(4) . .
C63 C64 C68 117.4(4) . .
O15 C65 C64 121.3(5) . .
O15 C65 C66 118.6(5) . .
C64 C65 C66 120.0 . .
C67 C66 C65 120.0 . .
C67 C66 C72 116.4(6) . .
C65 C66 C72 123.5(6) . .
C66 C67 C62 120.0 . .
C64 C68 C69 116.3(6) . .
C64 C68 C70 103.7(7) . .
C69 C68 C70 106.6(8) . .
C64 C68 C71 116.6(7) . .
C69 C68 C71 103.9(8) . .
C70 C68 C71 109.4(8) . .
C76 C75 C74 102.6(10) . .
N5 C72 C66 127.8(9) . .
C74 C73 N5 118.4(9) . .
C74 C73 C78 114.3(10) . .
N5 C73 C78 109.0(6) . .
C73 C74 C75 114.6(12) . .
C75 C76 C77 116.9(12) . .
C78 C77 C76 107.9(10) . .
C77 C78 N6 115.7(8) . .
C77 C78 C73 112.5(7) . .
N6 C78 C73 106.5(6) . .
N6 C79 C80 123.9(7) . .
C81 C80 C85 120.0 . .
C81 C80 C79 122.4(4) . .
C85 C80 C79 116.2(4) . .
C80 C81 C82 120.0 . .
C80 C81 O16 117.0(4) . .
C82 C81 O16 122.8(4) . .
C83 C82 C81 120.0 . .
C83 C82 C86 118.2(4) . .
C81 C82 C86 121.7(4) . .
C82 C83 C84 120.0 . .
C85 C84 C83 120.0 . .
C85 C84 C90 121.0(4) . .
C83 C84 C90 118.9(4) . .
C84 C85 C80 120.0 . .
C88 C86 C89 107.3(6) . .
C88 C86 C82 111.7(6) . .
C89 C86 C82 112.8(6) . .
C88 C86 C87 111.0(9) . .
C89 C86 C87 107.4(8) . .
C82 C86 C87 106.6(7) . .
O20 C91 O19 127.0(6) . .
O20 C91 C92 109.6(6) . .
O19 C91 C92 121.2(5) . .
O18 C90 O17 130.0(8) . .
O18 C90 C84 113.8(7) . .
O17 C90 C84 113.8(7) . .
C93 C92 C97 120.0 . .
C93 C92 C91 119.4(3) . .
C97 C92 C91 120.5(3) . .
C92 C93 C94 120.0 . .
C95 C94 C93 120.0 . .
C95 C94 C102 124.0(5) . .
C93 C94 C102 116.0(5) . .
O21 C95 C94 120.1(5) . .
O21 C95 C96 119.9(5) . .
C94 C95 C96 120.0 . .
C97 C96 C95 120.0 . .
C97 C96 C98 116.8(4) . .
C95 C96 C98 123.1(4) . .
C96 C97 C92 120.0 . .
C101 C98 C100 109.4(7) . .
C101 C98 C99 102.8(7) . .
C100 C98 C99 108.9(6) . .
C101 C98 C96 111.7(7) . .
C100 C98 C96 108.9(6) . .
C99 C98 C96 115.0(6) . .
N7 C102 C94 119.0(7) . .
C105 C104 C103 102.8(7) . .
C105 C106 C107 117.3(9) . .
C106 C107 C108 101.1(7) . .
N8 C109 C110 119.5(7) . .
N7 C103 C108 113.2(10) . .
N7 C103 C104 116.8(8) . .
C108 C103 C104 117.4(8) . .
C106 C105 C104 119.0(8) . .
N8 C108 C103 108.3(8) . .
N8 C108 C107 115.4(7) . .
C103 C108 C107 117.9(9) . .
C111 C110 C115 120.0 . .
C111 C110 C109 123.5(4) . .
C115 C110 C109 116.1(4) . .
O22 C111 C112 115.0(5) . .
O22 C111 C110 124.6(5) . .
C112 C111 C110 120.0 . .
C111 C112 C113 120.0 . .
C111 C112 C116 124.6(5) . .
C113 C112 C116 114.5(5) . .
C114 C113 C112 120.0 . .
C113 C114 C115 120.0 . .
C113 C114 C120 124.4(5) . .
C115 C114 C120 114.6(5) . .
C114 C115 C110 120.0 . .
C117 C116 C119 98.5(8) . .
C117 C116 C118 117.5(8) . .
C119 C116 C118 104.0(9) . .
C117 C116 C112 108.2(7) . .
C119 C116 C112 111.7(7) . .
C118 C116 C112 115.5(7) . .
O23 C120 O24 125.8(10) . .
O23 C120 C114 113.6(7) . .
O24 C120 C114 117.4(10) . .
C122 N9 C121 119.0(7) . .
C122 N9 C123 120.7(8) . .
C121 N9 C123 120.2(7) . .
O25 C121 N9 122.2(7) . .
C124 N10 C126 105.8(8) . .
C124 N10 C125 102.3(6) . .
C126 N10 C125 151.9(9) . .
O26 C124 N10 116.6(8) . .
C127 N11 C128 117.4(7) . .
C127 N11 C129 117.7(6) . .
C128 N11 C129 124.8(8) . .
C127 O27 Cd5 129.6(6) . .
O27 C127 N11 122.1(7) . .
O31 C132 O30 110.3(9) . .
O31 C132 C133 126.0(8) . .
O30 C132 C133 123.6(7) . .
O28 C130 O29 109.1(5) . .
O28 C130 C131 115.6(7) . .
O29 C130 C131 135.3(8) . .
O33 C134 O32 126.8(9) . .
O33 C134 C135 111.3(8) . .
O32 C134 C135 121.9(9) . .
O34 C136 O35 127.5(11) . .
O34 C136 C137 117.1(8) . .
O35 C136 C137 115.4(8) . .
C139 N12 C140 132.1(7) . .
C139 N12 C138 116.8(6) . .
C140 N12 C138 111.1(7) . .
O36 C140 N12 113.0(9) . .

loop_
_geom_bond_atom_site_label_1
_geom_bond_atom_site_label_2
_geom_bond_distance
_geom_bond_site_symmetry_2
Co1 N1 1.796(8) .
Co1 N2 1.820(6) .
Co1 O4 1.890(7) .
Co1 O3 1.898(6) .
Co2 N3 1.789(6) .
Co2 O9 1.812(6) .
Co2 N4 1.831(8) .
Co2 O10 1.958(7) .
Co3 O15 1.785(8) .
Co3 O16 1.800(6) .
Co3 N5 1.911(8) .
Co3 N6 1.942(7) .
Co4 O21 1.746(6) .
Co4 N7 1.846(9) .
Co4 N8 1.939(8) .
Co4 O22 1.967(11) .
Cd1 O17 2.202(10) 2_455
Cd1 O17 2.202(10) .
Cd1 O5 2.297(6) .
Cd1 O5 2.297(6) 2_455
Cd1 O19 2.338(7) .
Cd1 O19 2.338(7) 2_455
Cd2 O6 2.149(6) .
Cd2 O26 2.275(6) .
Cd2 O20 2.286(8) .
Cd2 O8 2.319(9) .
Cd2 O18 2.332(9) .
Cd2 O5 2.469(7) .
Cd2 C30 2.713(11) .
Cd3 O19 2.301(7) 2_455
Cd3 O19 2.301(7) .
Cd3 O25 2.312(9) .
Cd3 O25 2.312(9) 2_455
Cd3 O7 2.318(9) .
Cd3 O7 2.318(9) 2_455
Cd4 O24 2.051(7) 1_656
Cd4 O24 2.051(7) 2_455
Cd4 O12 2.364(11) .
Cd4 O12 2.364(11) 2_556
Cd5 O11 2.009(7) .
Cd5 O27 2.196(8) .
Cd5 O1 2.245(6) 3_545
Cd5 O23 2.402(8) 1_656
Cd5 O13 2.408(8) 3_546
Cd5 O14 2.506(10) 3_546
Cd5 C61 2.739(6) 3_546
Cd6 O2 2.207(7) 3_545
Cd6 O2 2.207(7) 4_446
Cd6 O12 2.350(11) 2_556
Cd6 O12 2.350(11) .
Cd6 O14 2.427(8) 3_546
Cd6 O14 2.427(8) 4_445
N1 C12 1.229(10) .
N1 C13 1.445(9) .
N2 C19 1.301(10) .
N2 C18 1.527(10) .
N3 C42 1.366(11) .
N3 C43 1.487(11) .
N4 C49 1.423(13) .
N4 C48 1.503(16) .
N5 C72 1.303(15) .
N5 C73 1.485(12) .
N6 C79 1.227(8) .
N6 C78 1.454(8) .
N7 C102 1.202(10) .
N7 C103 1.478(9) .
N8 C109 1.213(10) .
N8 C108 1.445(11) .
O1 C1 1.281(7) .
O1 Cd5 2.245(6) 3_455
O2 C1 1.221(8) .
O2 Cd6 2.207(7) 3_455
O3 C5 1.328(8) .
O4 C21 1.314(7) .
O5 C30 1.318(11) .
O6 C30 1.241(10) .
O7 C31 1.297(18) .
O8 C31 1.437(18) .
O9 C35 1.287(8) .
O10 C51 1.285(6) .
O11 C60 1.422(14) .
O12 C60 1.286(17) .
O13 C61 1.220(10) .
O13 Cd5 2.408(8) 3_454
O14 C61 1.208(9) .
O14 Cd6 2.427(8) 3_454
O14 Cd5 2.506(10) 3_454
O15 C65 1.359(8) .
O16 C81 1.397(8) .
O17 C90 1.313(9) .
O18 C90 1.253(9) .
O19 C91 1.239(8) .
O20 C91 1.184(8) .
O21 C95 1.336(6) .
O22 C111 1.351(11) .
O23 C120 1.221(11) .
O23 Cd5 2.402(8) 1_454
O24 C120 1.258(9) .
O24 Cd4 2.051(7) 1_454
O25 C121 1.255(9) .
O26 C124 1.231(9) .
C1 C2 1.554(8) .
C2 C3 1.3900 .
C2 C7 1.3900 .
C3 C4 1.3900 .
C4 C5 1.3900 .
C4 C8 1.541(8) .
C5 C6 1.3900 .
C6 C12 1.381(10) .
C6 C7 1.3900 .
C9 C8 1.549(8) .
C8 C11 1.545(10) .
C8 C10 1.547(11) .
C13 C18 1.493(16) .
C13 C14 1.513(10) .
C14 C15 1.576(11) .
C15 C16 1.501(11) .
C16 C17 1.538(10) .
C17 C18 1.579(11) .
C19 C20 1.454(11) .
C20 C21 1.3900 .
C20 C25 1.3900 .
C21 C22 1.3900 .
C22 C23 1.3900 .
C22 C26 1.553(7) .
C23 C24 1.3900 .
C24 C25 1.3900 .
C24 C30 1.476(12) .
C26 C28 1.540(10) .
C26 C27 1.542(10) .
C26 C29 1.547(9) .
C31 C32 1.560(11) .
C32 C33 1.3900 .
C32 C37 1.3900 .
C33 C34 1.3900 .
C34 C42 1.385(12) .
C34 C35 1.3900 .
C35 C36 1.3900 .
C36 C37 1.3900 .
C36 C38 1.538(8) .
C38 C41 1.524(10) .
C38 C40 1.540(9) .
C38 C39 1.542(9) .
C43 C44 1.359(12) .
C43 C48 1.514(16) .
C44 C45 1.534(10) .
C45 C46 1.538(9) .
C46 C47 1.524(11) .
C47 C48 1.269(19) .
C49 C50 1.382(12) .
C50 C51 1.3900 .
C50 C55 1.3900 .
C51 C52 1.3900 .
C52 C53 1.3900 .
C52 C56 1.558(8) .
C53 C54 1.3900 .
C54 C60 1.352(12) .
C54 C55 1.3900 .
C56 C57 1.537(11) .
C56 C59 1.548(11) .
C56 C58 1.552(10) .
C61 C62 1.501(7) .
C61 Cd5 2.739(6) 3_454
C62 C63 1.3900 .
C62 C67 1.3900 .
C63 C64 1.3900 .
C64 C65 1.3900 .
C64 C68 1.529(7) .
C65 C66 1.3900 .
C66 C67 1.3900 .
C66 C72 1.414(13) .
C68 C69 1.542(11) .
C68 C70 1.550(10) .
C68 C71 1.562(10) .
C75 C76 1.501(10) .
C75 C74 1.531(12) .
C73 C74 1.322(15) .
C73 C78 1.500(7) .
C76 C77 1.522(17) .
C77 C78 1.399(13) .
C79 C80 1.531(8) .
C80 C81 1.3900 .
C80 C85 1.3900 .
C81 C82 1.3900 .
C82 C83 1.3900 .
C82 C86 1.555(7) .
C83 C84 1.3900 .
C84 C85 1.3900 .
C84 C90 1.529(9) .
C86 C88 1.522(9) .
C86 C89 1.523(10) .
C86 C87 1.558(10) .
C91 C92 1.568(7) .
C92 C93 1.3900 .
C92 C97 1.3900 .
C93 C94 1.3900 .
C94 C95 1.3900 .
C94 C102 1.460(8) .
C95 C96 1.3900 .
C96 C97 1.3900 .
C96 C98 1.550(7) .
C99 C98 1.547(9) .
C98 C101 1.531(10) .
C98 C100 1.542(9) .
C104 C105 1.547(10) .
C104 C103 1.586(14) .
C106 C105 1.509(11) .
C106 C107 1.532(12) .
C107 C108 1.678(12) .
C109 C110 1.559(9) .
C103 C108 1.502(18) .
C110 C111 1.3900 .
C110 C115 1.3900 .
C111 C112 1.3900 .
C112 C113 1.3900 .
C112 C116 1.553(8) .
C113 C114 1.3900 .
C114 C115 1.3900 .
C114 C120 1.471(12) .
C117 C116 1.537(10) .
C116 C119 1.542(10) .
C116 C118 1.546(11) .
N9 C122 1.408(10) .
N9 C121 1.420(9) .
N9 C123 1.420(9) .
N10 C124 1.507(10) .
N10 C126 1.508(11) .
N10 C125 1.531(10) .
N11 C127 1.404(8) .
N11 C128 1.418(8) .
N11 C129 1.435(9) .
O27 C127 1.266(9) .
C132 O31 1.214(9) .
C132 O30 1.228(9) .
C132 C133 1.521(12) .
C130 O28 1.219(8) .
C130 O29 1.223(7) .
C130 C131 1.486(9) .
C135 C134 1.533(11) .
C134 O33 1.232(11) .
C134 O32 1.240(10) .
C136 O34 1.198(9) .
C136 O35 1.198(10) .
C136 C137 1.530(10) .
N12 C139 1.369(10) .
N12 C140 1.472(8) .
N12 C138 1.476(9) .
C140 O36 1.230(11) .
